data_2228494
loop_
_publ_author_name
'Guzei, Ilia A.'
'Spencer, Lara C.'
'Yankey, Margaret'
'Darkwa, James'

_publ_section_title
;
 Bis(2-hydroxyethanaminium) tetrachloridopalladate(II)
;
_journal_coeditor_code NK2068
_journal_issue 12
_journal_name_full 'Acta Crystallographica Section E'
_journal_page_first m1551
_journal_page_last m1552
_journal_paper_doi 10.1107/S1600536810045435
_journal_volume 66
_journal_year 2010
_chemical_formula_iupac '(C2 H8 N O)2 [Pd Cl4]'
_chemical_formula_moiety '2(C2 H8 N O +), Cl4 Pd 2-'
_chemical_formula_sum 'C4 H16 Cl4 N2 O2 Pd'
_chemical_formula_weight 372.39
_chemical_name_systematic
;
Bis(2-hydroxyethanaminium) tetrachloridopalladate(II)
;
_space_group_IT_number 14
_symmetry_cell_setting monoclinic
_symmetry_space_group_name_Hall '-P 2ybc'
_symmetry_space_group_name_H-M 'P 1 21/c 1'
_atom_sites_solution_hydrogens geom
_atom_sites_solution_primary direct
_atom_sites_solution_secondary difmap
_cell_angle_alpha 90.00
_cell_angle_beta 103.445(2)
_cell_angle_gamma 90.00
_cell_formula_units_Z 2
_cell_length_a 8.9401(4)
_cell_length_b 8.1621(4)
_cell_length_c 8.5921(4)
_cell_measurement_reflns_used 9951
_cell_measurement_temperature 100(2)
_cell_measurement_theta_max 30.55
_cell_measurement_theta_min 3.42
_cell_volume 609.78(5)
_computing_cell_refinement 'SAINT (Bruker, 2007)'
_computing_data_collection 'APEX2 (Bruker, 2007)'
_computing_data_reduction 'SAINT (Bruker, 2007)'
_computing_molecular_graphics
;
SHELXTL (Sheldrick, 2008) and DIAMOND (Brandenburg, 2009)
;
_computing_publication_material
;
SHELXTL (Sheldrick, 2008), publCIF (Westrip, 2010) and modiCIFer
(Guzei, 2007)
;
_computing_structure_refinement
;
SHELXTL (Sheldrick, 2008), OLEX2 (Dolomanov <i>et al.</i>, 2009)
and
FCF_filter (Guzei 2007)
;
_computing_structure_solution 'SHELXTL (Sheldrick, 2008)'
_diffrn_ambient_temperature 100(2)
_diffrn_measured_fraction_theta_full 0.990
_diffrn_measured_fraction_theta_max 0.990
_diffrn_measurement_device_type 'Bruker SMART APEXII area-detector'
_diffrn_measurement_method '0.60\% \w and 0.6\% \f scans'
_diffrn_radiation_monochromator 'mirror optics'
_diffrn_radiation_type 'Mo K\a'
_diffrn_radiation_wavelength 0.71073
_diffrn_reflns_av_R_equivalents 0.0242
_diffrn_reflns_av_sigmaI/netI 0.0130
_diffrn_reflns_limit_h_max 12
_diffrn_reflns_limit_h_min -12
_diffrn_reflns_limit_k_max 11
_diffrn_reflns_limit_k_min -11
_diffrn_reflns_limit_l_max 12
_diffrn_reflns_limit_l_min -12
_diffrn_reflns_number 14744
_diffrn_reflns_theta_full 30.55
_diffrn_reflns_theta_max 30.55
_diffrn_reflns_theta_min 3.42
_exptl_absorpt_coefficient_mu 2.372
_exptl_absorpt_correction_T_max 0.8708
_exptl_absorpt_correction_T_min 0.5364
_exptl_absorpt_correction_type analytical
_exptl_absorpt_process_details
;
(SADABS; Bruker, 2001)
;
_exptl_crystal_colour orange
_exptl_crystal_density_diffrn 2.028
_exptl_crystal_density_method 'not measured'
_exptl_crystal_description block
_exptl_crystal_F_000 368
_exptl_crystal_size_max 0.30
_exptl_crystal_size_mid 0.10
_exptl_crystal_size_min 0.06
_refine_diff_density_max 0.429
_refine_diff_density_min -0.503
_refine_ls_extinction_method none
_refine_ls_goodness_of_fit_ref 0.983
_refine_ls_hydrogen_treatment constr
_refine_ls_matrix_type full
_refine_ls_number_parameters 62
_refine_ls_number_reflns 1851
_refine_ls_number_restraints 0
_refine_ls_restrained_S_all 0.983
_refine_ls_R_factor_all 0.0128
_refine_ls_R_factor_gt 0.0118
_refine_ls_shift/su_max 0.001
_refine_ls_shift/su_mean 0.000
_refine_ls_structure_factor_coef Fsqd
_refine_ls_weighting_details 'calc w=1/[\s^2^(Fo^2^)+(0.0111P)^2^+0.3119P] where P=(Fo^2^+2Fc^2^)/3'
_refine_ls_weighting_scheme calc
_refine_ls_wR_factor_gt 0.0275
_refine_ls_wR_factor_ref 0.0282
_reflns_number_gt 1769
_reflns_number_total 1851
_reflns_threshold_expression I>2\s(I)
_cod_data_source_file nk2068.cif
_cod_data_source_block I
_cod_original_sg_symbol_H-M 'P 21/c'
_cod_database_code 2228494
_cod_database_fobs_code 2228494

loop_
_symmetry_equiv_pos_as_xyz
'x, y, z'
'-x, y+1/2, -z+1/2'
'-x, -y, -z'
'x, -y-1/2, z-1/2'

loop_
_atom_site_type_symbol
_atom_site_label
_atom_site_fract_x
_atom_site_fract_y
_atom_site_fract_z
_atom_site_U_iso_or_equiv
_atom_site_adp_type
_atom_site_calc_flag
_atom_site_refinement_flags
_atom_site_occupancy
_atom_site_disorder_assembly
_atom_site_disorder_group
Pd Pd1 1.0000 1.0000 0.5000 0.00979(3) Uani d S 1 . .
Cl Cl1 0.73683(3) 0.96899(3) 0.46100(3) 0.01355(5) Uani d . 1 . .
Cl Cl2 1.04022(3) 0.81392(3) 0.70777(3) 0.01331(5) Uani d . 1 . .
O O1 0.57008(9) 0.31533(9) 0.44982(9) 0.01677(15) Uani d . 1 . .
H H1 0.6147 0.2245 0.4527 0.025 Uiso calc R 1 . .
N N1 0.74116(10) 0.59194(11) 0.58009(10) 0.01328(16) Uani d . 1 . .
H H1A 0.6491 0.6449 0.5570 0.016 Uiso calc R 1 . .
H H1C 0.8177 0.6650 0.6185 0.016 Uiso calc R 1 . .
H H1B 0.7404 0.5135 0.6552 0.016 Uiso calc R 1 . .
C C1 0.62509(12) 0.42371(14) 0.34444(12) 0.01645(19) Uani d . 1 . .
H H1E 0.5438 0.5041 0.2987 0.020 Uiso calc R 1 . .
H H1D 0.6487 0.3600 0.2551 0.020 Uiso calc R 1 . .
C C2 0.76792(13) 0.51374(13) 0.43181(13) 0.01585(19) Uani d . 1 . .
H H2A 0.8549 0.4359 0.4604 0.019 Uiso calc R 1 . .
H H2B 0.7951 0.5988 0.3610 0.019 Uiso calc R 1 . .

loop_
_atom_site_aniso_label
_atom_site_aniso_U_11
_atom_site_aniso_U_22
_atom_site_aniso_U_33
_atom_site_aniso_U_12
_atom_site_aniso_U_13
_atom_site_aniso_U_23
Pd1 0.00874(5) 0.00986(5) 0.01049(5) 0.00005(3) 0.00164(3) -0.00051(3)
Cl1 0.01008(10) 0.01379(10) 0.01650(11) 0.00018(8) 0.00250(8) 0.00104(8)
Cl2 0.01270(10) 0.01301(10) 0.01342(10) -0.00109(8) 0.00143(8) 0.00129(7)
O1 0.0146(3) 0.0126(3) 0.0239(4) 0.0011(3) 0.0062(3) 0.0002(3)
N1 0.0124(4) 0.0126(4) 0.0146(4) -0.0007(3) 0.0028(3) 0.0006(3)
C1 0.0148(4) 0.0202(5) 0.0141(4) 0.0002(4) 0.0029(4) -0.0009(4)
C2 0.0136(4) 0.0199(5) 0.0153(4) -0.0011(4) 0.0059(4) -0.0009(4)

loop_
_atom_type_symbol
_atom_type_description
_atom_type_scat_dispersion_real
_atom_type_scat_dispersion_imag
_atom_type_scat_source
C C 0.0033 0.0016 'International Tables Vol C Tables 4.2.6.8 and 6.1.1.4'
H H 0.0000 0.0000 'International Tables Vol C Tables 4.2.6.8 and 6.1.1.4'
N N 0.0061 0.0033 'International Tables Vol C Tables 4.2.6.8 and 6.1.1.4'
Pd Pd -0.9988 1.0072 'International Tables Vol C Tables 4.2.6.8 and 6.1.1.4'
Cl Cl 0.1484 0.1585 'International Tables Vol C Tables 4.2.6.8 and 6.1.1.4'
O O 0.0106 0.0060 'International Tables Vol C Tables 4.2.6.8 and 6.1.1.4'

loop_
_geom_angle_atom_site_label_1
_geom_angle_atom_site_label_2
_geom_angle_atom_site_label_3
_geom_angle_site_symmetry_1
_geom_angle_site_symmetry_3
_geom_angle
_geom_angle_publ_flag
Cl2 Pd1 Cl1 3_776 . 89.409(8) yes
Cl2 Pd1 Cl1 . . 90.591(9) yes
C1 O1 H1 . . 109.5 ?
C2 N1 H1A . . 109.5 ?
C2 N1 H1C . . 109.5 ?
H1A N1 H1C . . 109.5 ?
C2 N1 H1B . . 109.5 ?
H1A N1 H1B . . 109.5 ?
H1C N1 H1B . . 109.5 ?
O1 C1 C2 . . 111.14(8) ?
O1 C1 H1E . . 109.4 ?
C2 C1 H1E . . 109.4 ?
O1 C1 H1D . . 109.4 ?
C2 C1 H1D . . 109.4 ?
H1E C1 H1D . . 108.0 ?
N1 C2 C1 . . 110.29(8) ?
N1 C2 H2A . . 109.6 ?
C1 C2 H2A . . 109.6 ?
N1 C2 H2B . . 109.6 ?
C1 C2 H2B . . 109.6 ?
H2A C2 H2B . . 108.1 ?

loop_
_geom_bond_atom_site_label_1
_geom_bond_atom_site_label_2
_geom_bond_site_symmetry_2
_geom_bond_distance
_geom_bond_publ_flag
Pd1 Cl2 . 2.3074(2) yes
Pd1 Cl1 . 2.3119(3) yes
O1 C1 . 1.4322(13) ?
O1 H1 . 0.8400 ?
N1 C2 . 1.4932(13) ?
N1 H1A . 0.9100 ?
N1 H1C . 0.9100 ?
N1 H1B . 0.9100 ?
C1 C2 . 1.5127(15) ?
C1 H1E . 0.9900 ?
C1 H1D . 0.9900 ?
C2 H2A . 0.9900 ?
C2 H2B . 0.9900 ?

loop_
_geom_hbond_atom_site_label_D
_geom_hbond_atom_site_label_H
_geom_hbond_atom_site_label_A
_geom_hbond_site_symmetry_A
_geom_hbond_distance_DH
_geom_hbond_distance_HA
_geom_hbond_distance_DA
_geom_hbond_angle_DHA
N1 H1A O1 3_666 0.91 1.97 2.8370(12) 157.8
O1 H1 Cl1 1_545 0.84 2.35 3.1869(8) 179.3
N1 H1C Cl2 . 0.91 2.30 3.2048(9) 169.9

loop_
_geom_torsion_atom_site_label_1
_geom_torsion_atom_site_label_2
_geom_torsion_atom_site_label_3
_geom_torsion_atom_site_label_4
_geom_torsion_site_symmetry_1
_geom_torsion_site_symmetry_2
_geom_torsion_site_symmetry_3
_geom_torsion_site_symmetry_4
_geom_torsion
_geom_torsion_publ_flag
O1 C1 C2 N1 . . . . -51.28(11) ?
